data_7236902
loop_
_publ_author_name
'Borozdina, Yulia B.'
'Mostovich, Evgeny A.'
'Cong, Pham Thanh'
'Postulka, Lars'
'Wolf, Bernd'
'Lang, Michael'
'Baumgarten, Martin'

_publ_section_title
;
 Spin-dimer networks: engineering tools to adjust the magnetic
 interactions in biradicals
;
_journal_issue 35
_journal_name_full 'Journal of Materials Chemistry C'
_journal_page_first 9053
_journal_paper_doi 10.1039/C7TC03357E
_journal_volume 5
_journal_year 2017
_chemical_formula_moiety 'C13 H15 N3 O2'
_chemical_formula_sum 'C13 H15 N3 O2'
_chemical_formula_weight 245.28
_space_group_IT_number 2
_space_group_name_Hall '-P 1'
_space_group_name_H-M_alt 'P -1'
_symmetry_cell_setting triclinic
_symmetry_space_group_name_H-M 'P -1'
_atom_sites_solution_hydrogens geom
_atom_sites_solution_primary direct
_audit_creation_date 11-04-18
_audit_creation_method CRYSTALS_ver_12.84
_audit_update_record
;
2011-04-29 deposited with the CCDC.
2017-08-15 downloaded from the CCDC.
;
_cell_angle_alpha 90.9445(14)
_cell_angle_beta 104.4985(16)
_cell_angle_gamma 104.2092(16)
_cell_formula_units_Z 4
_cell_length_a 7.3674(2)
_cell_length_b 13.0178(4)
_cell_length_c 13.7189(4)
_cell_measurement_reflns_used 0
_cell_measurement_temperature 120
_cell_measurement_theta_max 0
_cell_measurement_theta_min 0
_cell_volume 1230.61(6)
_computing_cell_refinement 'DENZO/SCALEPACK (Otwinowski & Minor, 1997)'
_computing_data_collection 'COLLECT (Nonius, 1997-2001).'
_computing_data_reduction 'DENZO/SCALEPACK (Otwinowski & Minor, 1997)'
_computing_molecular_graphics 'CAMERON (Watkin et al., 1996)'
_computing_publication_material 'CRYSTALS (Betteridge et al., 2003)'
_computing_structure_refinement 'CRYSTALS (Betteridge et al., 2003)'
_computing_structure_solution 'SHELXS 86 (Sheldrick, 1986)'
_diffrn_ambient_temperature 120
_diffrn_measured_fraction_theta_full 0.993
_diffrn_measured_fraction_theta_max 0.991
_diffrn_measurement_device_type 'Nonius KappaCCD'
_diffrn_measurement_method '\f & \w scans'
_diffrn_radiation_monochromator graphite
_diffrn_radiation_type 'Mo K\a'
_diffrn_radiation_wavelength 0.71073
_diffrn_reflns_av_R_equivalents 0.074
_diffrn_reflns_limit_h_max 10
_diffrn_reflns_limit_h_min -10
_diffrn_reflns_limit_k_max 18
_diffrn_reflns_limit_k_min -18
_diffrn_reflns_limit_l_max 19
_diffrn_reflns_limit_l_min -19
_diffrn_reflns_number 17610
_diffrn_reflns_theta_full 29.464
_diffrn_reflns_theta_max 30.066
_diffrn_reflns_theta_min 4.361
_diffrn_standards_number 0
_exptl_absorpt_coefficient_mu 0.092
_exptl_absorpt_correction_T_max 0.99
_exptl_absorpt_correction_T_min 0.90
_exptl_absorpt_correction_type multi-scan
_exptl_absorpt_process_details 'SORTAV (Blessing)'
_exptl_crystal_colour 'dark blue'
_exptl_crystal_density_diffrn 1.324
_exptl_crystal_description prism
_exptl_crystal_F_000 520
_exptl_crystal_size_max 0.40
_exptl_crystal_size_mid 0.22
_exptl_crystal_size_min 0.13
_refine_diff_density_max 0.56
_refine_diff_density_min -0.31
_refine_ls_extinction_method None
_refine_ls_goodness_of_fit_ref 0.9857
_refine_ls_hydrogen_treatment constr
_refine_ls_matrix_type full
_refine_ls_number_parameters 325
_refine_ls_number_reflns 5587
_refine_ls_number_restraints 0
_refine_ls_R_factor_all 0.0644
_refine_ls_R_factor_gt 0.0524
_refine_ls_shift/su_max 0.000418
_refine_ls_structure_factor_coef F
_refine_ls_weighting_details
;

Method, part 1, Chebychev polynomial, (Watkin, 1994, Prince, 1982)

[weight] = 1.0/[A~0~*T~0~(x)+A~1~*T~1~(x) ... +A~n-1~]*T~n-1~(x)]

where A~i~ are the Chebychev coefficients listed below and x= Fcalc/Fmax

Method = Robust Weighting (Prince, 1982)

W = [weight] * [1-(deltaF/6*sigmaF)^2^]^2^

A~i~ are:

3.30 1.29 2.78

;
_refine_ls_weighting_scheme calc
_refine_ls_wR_factor_all 0.0627
_refine_ls_wR_factor_gt 0.0618
_refine_ls_wR_factor_ref 0.0618
_reflns_limit_h_max 9
_reflns_limit_h_min -10
_reflns_limit_k_max 18
_reflns_limit_k_min -18
_reflns_limit_l_max 19
_reflns_limit_l_min 0
_reflns_number_gt 5587
_reflns_number_total 7176
_reflns_threshold_expression I>3.0\s(I)
_cod_data_source_file c7tc03357e2.cif
_cod_data_source_block baum0708
_cod_depositor_comments
;
The following automatic conversions were performed:

data item '_symmetry_cell_setting' value 'Triclinic' was changed to
'triclinic' in accordance with the
/home/saulius/struct/COD-crude-data/automatic-downloads/DataCite-retrospective/RSC/depositions/lib/dictionaries/cif_core.dic
dictionary named 'cif_core.dic' version 2.4.2 last updated on
2011-04-26.

Automatic conversion script
Id: cif_fix_values 6909 2019-04-08 15:41:33Z antanas 
;
_cod_original_sg_symbol_H-M 'P -1 '
_cod_database_code 7236902

loop_
_symmetry_equiv_pos_as_xyz
x,y,z
-x,-y,-z

loop_
_atom_site_label
_atom_site_type_symbol
_atom_site_fract_x
_atom_site_fract_y
_atom_site_fract_z
_atom_site_U_iso_or_equiv
_atom_site_occupancy
_atom_site_adp_type
_atom_site_refinement_flags_posn
O1 O 0.33957(13) 0.79125(8) 0.13151(7) 0.0274 1.0000 Uani .
O2 O -0.24721(13) 0.85967(9) -0.02703(7) 0.0323 1.0000 Uani .
O3 O 0.63063(13) 0.39860(8) 0.63302(7) 0.0262 1.0000 Uani .
O4 O 1.04145(12) 0.25078(7) 0.50352(7) 0.0258 1.0000 Uani .
N1 N 0.17791(14) 0.94403(8) 0.34772(7) 0.0222 1.0000 Uani .
N2 N 0.19210(13) 0.80172(7) 0.06351(7) 0.0183 1.0000 Uani .
N3 N -0.08976(13) 0.83025(8) -0.01125(7) 0.0195 1.0000 Uani .
N4 N 1.11202(14) 0.42201(8) 0.86693(7) 0.0201 1.0000 Uani .
N5 N 0.69650(13) 0.34775(7) 0.57522(7) 0.0183 1.0000 Uani .
N6 N 0.89289(13) 0.27871(7) 0.51343(7) 0.0178 1.0000 Uani .
C1 C 0.00071(17) 0.98216(9) 0.45953(9) 0.0217 1.0000 Uani .
C2 C 0.00178(16) 0.94141(8) 0.36180(8) 0.0193 1.0000 Uani .
C3 C -0.17036(16) 0.90251(9) 0.28649(8) 0.0199 1.0000 Uani .
C4 C -0.16326(15) 0.86553(8) 0.19237(8) 0.0184 1.0000 Uani .
C5 C 0.01880(15) 0.86851(8) 0.17626(8) 0.0176 1.0000 Uani .
C6 C 0.18352(16) 0.90804(9) 0.25732(8) 0.0222 1.0000 Uani .
C7 C 0.03906(15) 0.83368(8) 0.07900(8) 0.0172 1.0000 Uani .
C8 C -0.03744(15) 0.77766(8) -0.09487(8) 0.0171 1.0000 Uani .
C9 C -0.16168(18) 0.66241(9) -0.11255(9) 0.0245 1.0000 Uani .
C10 C -0.08468(17) 0.83504(9) -0.18997(8) 0.0223 1.0000 Uani .
C11 C 0.18172(15) 0.78927(8) -0.04702(8) 0.0176 1.0000 Uani .
C12 C 0.31313(16) 0.89210(9) -0.0686(1) 0.0243 1.0000 Uani .
C13 C 0.25567(19) 0.69425(10) -0.06750(10) 0.0263 1.0000 Uani .
C14 C 1.44033(16) 0.48013(8) 0.96166(9) 0.0198 1.0000 Uani .
C15 C 1.30133(15) 0.43655(8) 0.86848(8) 0.0182 1.0000 Uani .
C16 C 1.36176(16) 0.41320(9) 0.78385(8) 0.0211 1.0000 Uani .
C17 C 1.22324(15) 0.37674(9) 0.69320(8) 0.0207 1.0000 Uani .
C18 C 1.02732(15) 0.36479(8) 0.68942(8) 0.0168 1.0000 Uani .
C19 C 0.98057(15) 0.38672(9) 0.77957(8) 0.0195 1.0000 Uani .
C20 C 0.87645(15) 0.33074(8) 0.59579(8) 0.0169 1.0000 Uani .
C21 C 0.72277(16) 0.27102(9) 0.42443(8) 0.0209 1.0000 Uani .
C22 C 0.7903(2) 0.36152(13) 0.36151(11) 0.0346 1.0000 Uani .
C23 C 0.67225(19) 0.16337(12) 0.36547(10) 0.0317 1.0000 Uani .
C24 C 0.56806(15) 0.28961(9) 0.47711(8) 0.0192 1.0000 Uani .
C25 C 0.44544(17) 0.18719(10) 0.50498(10) 0.0261 1.0000 Uani .
C26 C 0.43994(18) 0.35838(10) 0.42246(9) 0.0253 1.0000 Uani .
H31 H -0.2915 0.9013 0.2996 0.0263 1.0000 Uiso R
H41 H -0.2788 0.8389 0.1399 0.0247 1.0000 Uiso R
H61 H 0.3068 0.9100 0.2467 0.0285 1.0000 Uiso R
H91 H -0.1328 0.6263 -0.1652 0.0323 1.0000 Uiso R
H92 H -0.2952 0.6617 -0.1311 0.0323 1.0000 Uiso R
H93 H -0.1338 0.6278 -0.0522 0.0323 1.0000 Uiso R
H101 H -0.0522 0.8021 -0.2432 0.0303 1.0000 Uiso R
H102 H -0.0122 0.9073 -0.1774 0.0303 1.0000 Uiso R
H103 H -0.2194 0.8315 -0.2086 0.0303 1.0000 Uiso R
H121 H 0.3126 0.8887 -0.1379 0.0325 1.0000 Uiso R
H122 H 0.2662 0.9507 -0.0536 0.0325 1.0000 Uiso R
H123 H 0.4417 0.9009 -0.0279 0.0325 1.0000 Uiso R
H131 H 0.2495 0.6861 -0.1373 0.0346 1.0000 Uiso R
H132 H 0.3862 0.7050 -0.0288 0.0346 1.0000 Uiso R
H133 H 0.1774 0.6320 -0.0492 0.0346 1.0000 Uiso R
H161 H 1.4956 0.4220 0.7884 0.0277 1.0000 Uiso R
H171 H 1.2605 0.3602 0.6346 0.0273 1.0000 Uiso R
H191 H 0.8475 0.3757 0.7779 0.0262 1.0000 Uiso R
H221 H 0.6883 0.3610 0.3031 0.0461 1.0000 Uiso R
H222 H 0.8240 0.4276 0.4006 0.0461 1.0000 Uiso R
H223 H 0.9001 0.3521 0.3417 0.0461 1.0000 Uiso R
H231 H 0.5643 0.1587 0.3090 0.0412 1.0000 Uiso R
H232 H 0.7802 0.1558 0.3426 0.0412 1.0000 Uiso R
H233 H 0.6404 0.1085 0.4078 0.0412 1.0000 Uiso R
H251 H 0.3608 0.1470 0.4453 0.0350 1.0000 Uiso R
H252 H 0.3712 0.2045 0.5473 0.0350 1.0000 Uiso R
H253 H 0.5283 0.1465 0.5398 0.0350 1.0000 Uiso R
H261 H 0.3587 0.3216 0.3604 0.0335 1.0000 Uiso R
H262 H 0.3621 0.3734 0.4638 0.0335 1.0000 Uiso R
H263 H 0.5197 0.4231 0.4093 0.0335 1.0000 Uiso R

loop_
_atom_site_aniso_label
_atom_site_aniso_U_11
_atom_site_aniso_U_22
_atom_site_aniso_U_33
_atom_site_aniso_U_23
_atom_site_aniso_U_13
_atom_site_aniso_U_12
O1 0.0208(4) 0.0402(5) 0.0220(4) -0.0027(3) -0.0001(3) 0.0159(3)
O2 0.0224(4) 0.0537(6) 0.0252(4) -0.0037(4) 0.0029(3) 0.0217(4)
O3 0.0244(4) 0.0349(5) 0.0220(4) -0.0066(3) 0.0052(3) 0.0144(3)
O4 0.0191(4) 0.0316(4) 0.0281(4) -0.0060(3) 0.0068(3) 0.0091(3)
N1 0.0223(4) 0.0243(5) 0.0186(4) -0.0055(3) 0.0034(3) 0.0059(3)
N2 0.0166(4) 0.0223(4) 0.0167(4) -0.0022(3) 0.0035(3) 0.0073(3)
N3 0.0159(4) 0.0257(4) 0.0170(4) -0.0037(3) 0.0031(3) 0.0071(3)
N4 0.0182(4) 0.0213(4) 0.0187(4) -0.0018(3) 0.0030(3) 0.0033(3)
N5 0.0168(4) 0.0210(4) 0.0171(4) -0.0018(3) 0.0039(3) 0.0056(3)
N6 0.0162(4) 0.0186(4) 0.0180(4) -0.0022(3) 0.0047(3) 0.0030(3)
C1 0.0256(5) 0.0191(5) 0.0207(5) -0.0017(4) 0.0072(4) 0.0053(4)
C2 0.0241(5) 0.0162(4) 0.0183(4) -0.0008(3) 0.0066(4) 0.0055(4)
C3 0.0215(5) 0.0197(5) 0.0192(5) -0.0010(4) 0.0076(4) 0.0048(4)
C4 0.0193(4) 0.0178(4) 0.0176(4) -0.0016(3) 0.0046(3) 0.0042(4)
C5 0.0178(4) 0.0180(4) 0.0166(4) -0.0032(3) 0.0037(3) 0.0048(3)
C6 0.0184(5) 0.0260(5) 0.0205(5) -0.0064(4) 0.0034(4) 0.0052(4)
C7 0.0167(4) 0.0186(4) 0.0166(4) -0.0028(3) 0.0041(3) 0.0056(3)
C8 0.0165(4) 0.0173(4) 0.0164(4) -0.0027(3) 0.0046(3) 0.0023(3)
C9 0.0250(5) 0.0207(5) 0.0223(5) -0.0025(4) 0.0053(4) -0.0030(4)
C10 0.0221(5) 0.0249(5) 0.0184(4) 0.0007(4) 0.0031(4) 0.0055(4)
C11 0.0175(4) 0.0177(4) 0.0172(4) -0.0027(3) 0.0045(3) 0.0042(3)
C12 0.0175(5) 0.0234(5) 0.0304(6) -0.0005(4) 0.0074(4) 0.0010(4)
C13 0.0296(6) 0.0246(5) 0.0275(5) -0.0052(4) 0.0069(4) 0.0128(4)
C14 0.0179(4) 0.0177(4) 0.0219(5) -0.0010(4) 0.0035(4) 0.0032(3)
C15 0.0175(4) 0.0156(4) 0.0192(4) -0.0015(3) 0.0021(4) 0.0029(3)
C16 0.0165(4) 0.0236(5) 0.0213(5) -0.0040(4) 0.0034(4) 0.0037(4)
C17 0.0182(5) 0.0226(5) 0.0207(5) -0.0034(4) 0.0050(4) 0.0047(4)
C18 0.0164(4) 0.0157(4) 0.0166(4) -0.0015(3) 0.0027(3) 0.0030(3)
C19 0.0159(4) 0.0224(5) 0.0184(4) -0.0021(4) 0.0034(4) 0.0033(4)
C20 0.0160(4) 0.0173(4) 0.0170(4) -0.0012(3) 0.0042(3) 0.0035(3)
C21 0.0194(5) 0.0265(5) 0.0160(4) -0.0023(4) 0.0031(4) 0.0065(4)
C22 0.0366(7) 0.0469(8) 0.0274(6) 0.0140(5) 0.0151(5) 0.0162(6)
C23 0.0246(5) 0.0368(7) 0.0302(6) -0.0165(5) 0.0010(5) 0.0090(5)
C24 0.0170(4) 0.0208(5) 0.0185(4) -0.0029(4) 0.0027(4) 0.0045(4)
C25 0.0202(5) 0.0230(5) 0.0329(6) -0.0006(4) 0.0064(4) 0.0019(4)
C26 0.0251(5) 0.0291(6) 0.0209(5) -0.0001(4) 0.0009(4) 0.0108(4)

loop_
_atom_type_symbol
_atom_type_scat_dispersion_real
_atom_type_scat_dispersion_imag
_atom_type_scat_Cromer_Mann_a1
_atom_type_scat_Cromer_Mann_b1
_atom_type_scat_Cromer_Mann_a2
_atom_type_scat_Cromer_Mann_b2
_atom_type_scat_Cromer_Mann_a3
_atom_type_scat_Cromer_Mann_b3
_atom_type_scat_Cromer_Mann_a4
_atom_type_scat_Cromer_Mann_b4
_atom_type_scat_Cromer_Mann_c
_atom_type_scat_source
C 0.0033 0.0016 2.3100 20.8439 1.0200 10.2075 1.5886 0.5687 0.8650 51.6512 0.2156 'International Tables Vol C 4.2.6.8 and 6.1.1.4'
H 0.0000 0.0000 0.4930 10.5109 0.3229 26.1257 0.1402 3.1424 0.0408 57.7998 0.0030 'International Tables Vol C 4.2.6.8 and 6.1.1.4'
N 0.0061 0.0033 12.2126 0.0057 3.1322 9.8933 2.0125 28.9975 1.1663 0.5826 -11.5290 'International Tables Vol C 4.2.6.8 and 6.1.1.4'
O 0.0106 0.0060 3.0485 13.2771 2.2868 5.7011 1.5463 0.3239 0.8670 32.9089 0.2508 'International Tables Vol C 4.2.6.8 and 6.1.1.4'

loop_
_geom_angle_atom_site_label_1
_geom_angle_site_symmetry_1
_geom_angle_atom_site_label_2
_geom_angle_atom_site_label_3
_geom_angle
_geom_angle_publ_flag
C2 . N1 C6 117.46(10) yes
O1 . N2 C7 126.52(9) yes
O1 . N2 C11 121.51(8) yes
C7 . N2 C11 111.71(8) yes
O2 . N3 C7 126.41(9) yes
O2 . N3 C8 121.35(9) yes
C7 . N3 C8 112.05(8) yes
C15 . N4 C19 117.55(9) yes
O3 . N5 C20 126.66(9) yes
O3 . N5 C24 121.25(9) yes
C20 . N5 C24 111.85(8) yes
O4 . N6 C20 126.76(9) yes
O4 . N6 C21 120.65(9) yes
C20 . N6 C21 111.94(9) yes
C1 2_576 C1 C2 178.83(16) yes
C1 . C2 N1 116.14(10) yes
C1 . C2 C3 121.15(10) yes
N1 . C2 C3 122.70(10) yes
C2 . C3 C4 119.49(10) yes
C2 . C3 H31 120.2 no
C4 . C3 H31 120.3 no
C3 . C4 C5 118.50(10) yes
C3 . C4 H41 120.8 no
C5 . C4 H41 120.7 no
C4 . C5 C6 117.66(9) yes
C4 . C5 C7 121.90(9) yes
C6 . C5 C7 120.43(9) yes
C5 . C6 N1 124.18(10) yes
C5 . C6 H61 117.9 no
N1 . C6 H61 118.0 no
C5 . C7 N2 125.82(9) yes
C5 . C7 N3 125.61(9) yes
N2 . C7 N3 108.55(9) yes
N3 . C8 C9 106.91(9) yes
N3 . C8 C10 109.08(9) yes
C9 . C8 C10 109.95(9) yes
N3 . C8 C11 100.71(8) yes
C9 . C8 C11 114.07(9) yes
C10 . C8 C11 115.31(9) yes
C8 . C9 H91 109.5 no
C8 . C9 H92 109.6 no
H91 . C9 H92 109.5 no
C8 . C9 H93 109.3 no
H91 . C9 H93 109.5 no
H92 . C9 H93 109.5 no
C8 . C10 H101 109.5 no
C8 . C10 H102 109.5 no
H101 . C10 H102 109.5 no
C8 . C10 H103 109.4 no
H101 . C10 H103 109.5 no
H102 . C10 H103 109.5 no
C8 . C11 N2 101.01(8) yes
C8 . C11 C12 113.64(9) yes
N2 . C11 C12 105.57(8) yes
C8 . C11 C13 115.58(9) yes
N2 . C11 C13 109.28(9) yes
C12 . C11 C13 110.74(9) yes
C11 . C12 H121 109.4 no
C11 . C12 H122 109.3 no
H121 . C12 H122 109.5 no
C11 . C12 H123 109.7 no
H121 . C12 H123 109.5 no
H122 . C12 H123 109.5 no
C11 . C13 H131 109.6 no
C11 . C13 H132 109.5 no
H131 . C13 H132 109.5 no
C11 . C13 H133 109.3 no
H131 . C13 H133 109.5 no
H132 . C13 H133 109.5 no
C14 2_867 C14 C15 177.68(15) yes
C14 . C15 N4 116.54(10) yes
C14 . C15 C16 120.53(10) yes
N4 . C15 C16 122.91(10) yes
C15 . C16 C17 118.91(10) yes
C15 . C16 H161 120.6 no
C17 . C16 H161 120.5 no
C16 . C17 C18 118.89(10) yes
C16 . C17 H171 120.6 no
C18 . C17 H171 120.5 no
C17 . C18 C19 117.91(9) yes
C17 . C18 C20 121.36(9) yes
C19 . C18 C20 120.73(9) yes
C18 . C19 N4 123.75(10) yes
C18 . C19 H191 118.1 no
N4 . C19 H191 118.1 no
C18 . C20 N5 125.75(9) yes
C18 . C20 N6 125.72(9) yes
N5 . C20 N6 108.52(9) yes
N6 . C21 C22 104.95(9) yes
N6 . C21 C23 109.43(10) yes
C22 . C21 C23 111.24(11) yes
N6 . C21 C24 101.21(8) yes
C22 . C21 C24 113.57(10) yes
C23 . C21 C24 115.34(10) yes
C21 . C22 H221 109.4 no
C21 . C22 H222 109.5 no
H221 . C22 H222 109.5 no
C21 . C22 H223 109.5 no
H221 . C22 H223 109.5 no
H222 . C22 H223 109.5 no
C21 . C23 H231 109.3 no
C21 . C23 H232 109.6 no
H231 . C23 H232 109.5 no
C21 . C23 H233 109.6 no
H231 . C23 H233 109.5 no
H232 . C23 H233 109.5 no
C21 . C24 N5 100.63(8) yes
C21 . C24 C25 113.55(9) yes
N5 . C24 C25 106.00(9) yes
C21 . C24 C26 115.02(9) yes
N5 . C24 C26 109.64(9) yes
C25 . C24 C26 111.04(9) yes
C24 . C25 H251 109.6 no
C24 . C25 H252 109.3 no
H251 . C25 H252 109.5 no
C24 . C25 H253 109.5 no
H251 . C25 H253 109.5 no
H252 . C25 H253 109.5 no
C24 . C26 H261 109.6 no
C24 . C26 H262 109.4 no
H261 . C26 H262 109.5 no
C24 . C26 H263 109.4 no
H261 . C26 H263 109.5 no
H262 . C26 H263 109.5 no

loop_
_geom_bond_atom_site_label_1
_geom_bond_atom_site_label_2
_geom_bond_site_symmetry_2
_geom_bond_distance
_geom_bond_publ_flag
O1 N2 . 1.2801(12) yes
O2 N3 . 1.2784(12) yes
O3 N5 . 1.2788(12) yes
O4 N6 . 1.2715(12) yes
N1 C2 . 1.3514(14) yes
N1 C6 . 1.3324(14) yes
N2 C7 . 1.3554(13) yes
N2 C11 . 1.5031(13) yes
N3 C7 . 1.3508(13) yes
N3 C8 . 1.5028(13) yes
N4 C15 . 1.3553(13) yes
N4 C19 . 1.3295(14) yes
N5 C20 . 1.3584(13) yes
N5 C24 . 1.5024(13) yes
N6 C20 . 1.3542(13) yes
N6 C21 . 1.4966(14) yes
C1 C1 2_576 1.200(2) yes
C1 C2 . 1.4362(15) yes
C2 C3 . 1.3942(15) yes
C3 C4 . 1.3882(14) yes
C3 H31 . 0.950 no
C4 C5 . 1.4045(14) yes
C4 H41 . 0.950 no
C5 C6 . 1.4046(14) yes
C5 C7 . 1.4564(13) yes
C6 H61 . 0.950 no
C8 C9 . 1.5330(15) yes
C8 C10 . 1.5210(15) yes
C8 C11 . 1.5515(15) yes
C9 H91 . 0.950 no
C9 H92 . 0.950 no
C9 H93 . 0.950 no
C10 H101 . 0.950 no
C10 H102 . 0.950 no
C10 H103 . 0.950 no
C11 C12 . 1.5290(15) yes
C11 C13 . 1.5171(15) yes
C12 H121 . 0.950 no
C12 H122 . 0.950 no
C12 H123 . 0.950 no
C13 H131 . 0.950 no
C13 H132 . 0.950 no
C13 H133 . 0.950 no
C14 C14 2_867 1.201(2) yes
C14 C15 . 1.4284(14) yes
C15 C16 . 1.3972(15) yes
C16 C17 . 1.3859(15) yes
C16 H161 . 0.950 no
C17 C18 . 1.4008(14) yes
C17 H171 . 0.950 no
C18 C19 . 1.4070(14) yes
C18 C20 . 1.4513(13) yes
C19 H191 . 0.950 no
C21 C22 . 1.5301(18) yes
C21 C23 . 1.5206(17) yes
C21 C24 . 1.5564(15) yes
C22 H221 . 0.950 no
C22 H222 . 0.950 no
C22 H223 . 0.950 no
C23 H231 . 0.950 no
C23 H232 . 0.950 no
C23 H233 . 0.950 no
C24 C25 . 1.5291(16) yes
C24 C26 . 1.5289(16) yes
C25 H251 . 0.950 no
C25 H252 . 0.950 no
C25 H253 . 0.950 no
C26 H261 . 0.950 no
C26 H262 . 0.950 no
C26 H263 . 0.950 no
